data_1551045
loop_
_publ_author_name
'Lee, Jiyoung'
'Choi, Jae Sun'
'Jeong, Nak Cheon'
'Choe, Wonyoung'

_publ_section_title
;
 Formation of Trigons in a Metal-Organic Framework: The Role of
 Metal-Organic Polyhedron Subunits as Meta-Atoms
;
_journal_name_full 'Chemical Science'
_journal_paper_doi 10.1039/C9SC00513G
_journal_year 2019
_chemical_formula_sum 'C324 H240 Cu12 N12 O108 Zn12'
_chemical_formula_weight 7576.19
_space_group_crystal_system cubic
_space_group_IT_number 225
_space_group_name_Hall '-F 4 2 3'
_space_group_name_H-M_alt 'F m -3 m'
_symmetry_space_group_name_Hall '-F 4 2 3'
_symmetry_space_group_name_H-M 'F m -3 m'
_atom_sites_solution_hydrogens geom
_audit_creation_method SHELXL-2018/3
_audit_update_record
;
2018-09-03 deposited with the CCDC.    2019-05-08 downloaded from the CCDC.
;
_cell_angle_alpha 90
_cell_angle_beta 90
_cell_angle_gamma 90
_cell_formula_units_Z 4
_cell_length_a 46.455(5)
_cell_length_b 46.455(5)
_cell_length_c 46.455(5)
_cell_measurement_reflns_used 169923
_cell_measurement_temperature 173(2)
_cell_measurement_theta_max 24.990
_cell_measurement_theta_min 1.221
_cell_volume 100253(19)
_computing_cell_refinement HKL3000
_computing_data_collection 'PAL ADSC Quantum-210 ADX Program'
_computing_data_reduction HKL3000
_computing_molecular_graphics ORTEP
_computing_publication_material CIFTAB
_computing_structure_refinement 'SHELXL-2018/3 (Sheldrick, 2018)'
_computing_structure_solution 'SHELXT 2014/4 (Sheldrick, 2014)'
_diffrn_ambient_temperature 173(2)
_diffrn_measured_fraction_theta_full 0.999
_diffrn_measured_fraction_theta_max 0.999
_diffrn_measurement_device_type 'ADSC Q210 CCD area detector'
_diffrn_measurement_method 'omega scan'
_diffrn_radiation_type synchrotron
_diffrn_radiation_wavelength 0.700
_diffrn_reflns_av_R_equivalents 0.0724
_diffrn_reflns_av_unetI/netI 0.0235
_diffrn_reflns_Laue_measured_fraction_full 0.999
_diffrn_reflns_Laue_measured_fraction_max 0.999
_diffrn_reflns_limit_h_max 56
_diffrn_reflns_limit_h_min -56
_diffrn_reflns_limit_k_max 56
_diffrn_reflns_limit_k_min -56
_diffrn_reflns_limit_l_max 56
_diffrn_reflns_limit_l_min -56
_diffrn_reflns_number 122901
_diffrn_reflns_point_group_measured_fraction_full 0.999
_diffrn_reflns_point_group_measured_fraction_max 0.999
_diffrn_reflns_theta_full 24.835
_diffrn_reflns_theta_max 24.990
_diffrn_reflns_theta_min 1.221
_diffrn_source 'PLSII 2D bending magnet'
_exptl_absorpt_coefficient_mu 0.536
_exptl_absorpt_correction_T_max 0.914
_exptl_absorpt_correction_T_min 0.814
_exptl_absorpt_correction_type multi-scan
_exptl_absorpt_process_details HKL3000
_exptl_crystal_colour blue
_exptl_crystal_density_diffrn 0.502
_exptl_crystal_description 'truncated octahedron'
_exptl_crystal_F_000 15360
_exptl_crystal_size_max 0.400
_exptl_crystal_size_mid 0.350
_exptl_crystal_size_min 0.170
_refine_diff_density_max 0.740
_refine_diff_density_min -0.624
_refine_diff_density_rms 0.078
_refine_ls_extinction_method none
_refine_ls_goodness_of_fit_ref 1.298
_refine_ls_hydrogen_treatment constr
_refine_ls_matrix_type full
_refine_ls_number_parameters 107
_refine_ls_number_reflns 4461
_refine_ls_number_restraints 24
_refine_ls_restrained_S_all 1.455
_refine_ls_R_factor_all 0.0971
_refine_ls_R_factor_gt 0.0801
_refine_ls_shift/su_max 0.001
_refine_ls_shift/su_mean 0.000
_refine_ls_structure_factor_coef Fsqd
_refine_ls_weighting_details 'w=1/[\s^2^(Fo^2^)+(0.1530P)^2^+176.0708P] where P=(Fo^2^+2Fc^2^)/3'
_refine_ls_weighting_scheme calc
_refine_ls_wR_factor_gt 0.2707
_refine_ls_wR_factor_ref 0.2888
_reflns_Friedel_coverage 0.000
_reflns_number_gt 3362
_reflns_number_total 4461
_reflns_threshold_expression 'I > 2\s(I)'
_cod_data_source_file c9sc00513g2.cif
_cod_data_source_block 1
_cod_depositor_comments
;
The following automatic conversions were performed:

'_exptl_absorpt_correction_type' value 'Multi-scan' changed to
'multi-scan' according to
/home/data/users/saulius/crontab/automatic-downloads/rss-feeds/RSC/lib/dictionaries/cif_core.dic
dictionary named 'cif_core.dic' version 2.4.2 from 2011-04-26.

Automatic conversion script
Id: cif_fix_values 4973 2017-02-22 13:04:09Z antanas 
;
_cod_original_cell_volume 100252(35)
_cod_database_code 1551045
_shelx_shelxl_version_number 2018/3
_shelx_space_group_comment
;
The symmetry employed for this shelxl refinement is uniquely defined
by the following loop, which should always be used as a source of
symmetry information in preference to the above space-group names.
They are only intended as comments.
;

loop_
_space_group_symop_operation_xyz
'x, y, z'
'-x, -y, z'
'-x, y, -z'
'x, -y, -z'
'z, x, y'
'z, -x, -y'
'-z, -x, y'
'-z, x, -y'
'y, z, x'
'-y, z, -x'
'y, -z, -x'
'-y, -z, x'
'y, x, -z'
'-y, -x, -z'
'y, -x, z'
'-y, x, z'
'x, z, -y'
'-x, z, y'
'-x, -z, -y'
'x, -z, y'
'z, y, -x'
'z, -y, x'
'-z, y, x'
'-z, -y, -x'
'x, y+1/2, z+1/2'
'-x, -y+1/2, z+1/2'
'-x, y+1/2, -z+1/2'
'x, -y+1/2, -z+1/2'
'z, x+1/2, y+1/2'
'z, -x+1/2, -y+1/2'
'-z, -x+1/2, y+1/2'
'-z, x+1/2, -y+1/2'
'y, z+1/2, x+1/2'
'-y, z+1/2, -x+1/2'
'y, -z+1/2, -x+1/2'
'-y, -z+1/2, x+1/2'
'y, x+1/2, -z+1/2'
'-y, -x+1/2, -z+1/2'
'y, -x+1/2, z+1/2'
'-y, x+1/2, z+1/2'
'x, z+1/2, -y+1/2'
'-x, z+1/2, y+1/2'
'-x, -z+1/2, -y+1/2'
'x, -z+1/2, y+1/2'
'z, y+1/2, -x+1/2'
'z, -y+1/2, x+1/2'
'-z, y+1/2, x+1/2'
'-z, -y+1/2, -x+1/2'
'x+1/2, y, z+1/2'
'-x+1/2, -y, z+1/2'
'-x+1/2, y, -z+1/2'
'x+1/2, -y, -z+1/2'
'z+1/2, x, y+1/2'
'z+1/2, -x, -y+1/2'
'-z+1/2, -x, y+1/2'
'-z+1/2, x, -y+1/2'
'y+1/2, z, x+1/2'
'-y+1/2, z, -x+1/2'
'y+1/2, -z, -x+1/2'
'-y+1/2, -z, x+1/2'
'y+1/2, x, -z+1/2'
'-y+1/2, -x, -z+1/2'
'y+1/2, -x, z+1/2'
'-y+1/2, x, z+1/2'
'x+1/2, z, -y+1/2'
'-x+1/2, z, y+1/2'
'-x+1/2, -z, -y+1/2'
'x+1/2, -z, y+1/2'
'z+1/2, y, -x+1/2'
'z+1/2, -y, x+1/2'
'-z+1/2, y, x+1/2'
'-z+1/2, -y, -x+1/2'
'x+1/2, y+1/2, z'
'-x+1/2, -y+1/2, z'
'-x+1/2, y+1/2, -z'
'x+1/2, -y+1/2, -z'
'z+1/2, x+1/2, y'
'z+1/2, -x+1/2, -y'
'-z+1/2, -x+1/2, y'
'-z+1/2, x+1/2, -y'
'y+1/2, z+1/2, x'
'-y+1/2, z+1/2, -x'
'y+1/2, -z+1/2, -x'
'-y+1/2, -z+1/2, x'
'y+1/2, x+1/2, -z'
'-y+1/2, -x+1/2, -z'
'y+1/2, -x+1/2, z'
'-y+1/2, x+1/2, z'
'x+1/2, z+1/2, -y'
'-x+1/2, z+1/2, y'
'-x+1/2, -z+1/2, -y'
'x+1/2, -z+1/2, y'
'z+1/2, y+1/2, -x'
'z+1/2, -y+1/2, x'
'-z+1/2, y+1/2, x'
'-z+1/2, -y+1/2, -x'
'-x, -y, -z'
'x, y, -z'
'x, -y, z'
'-x, y, z'
'-z, -x, -y'
'-z, x, y'
'z, x, -y'
'z, -x, y'
'-y, -z, -x'
'y, -z, x'
'-y, z, x'
'y, z, -x'
'-y, -x, z'
'y, x, z'
'-y, x, -z'
'y, -x, -z'
'-x, -z, y'
'x, -z, -y'
'x, z, y'
'-x, z, -y'
'-z, -y, x'
'-z, y, -x'
'z, -y, -x'
'z, y, x'
'-x, -y+1/2, -z+1/2'
'x, y+1/2, -z+1/2'
'x, -y+1/2, z+1/2'
'-x, y+1/2, z+1/2'
'-z, -x+1/2, -y+1/2'
'-z, x+1/2, y+1/2'
'z, x+1/2, -y+1/2'
'z, -x+1/2, y+1/2'
'-y, -z+1/2, -x+1/2'
'y, -z+1/2, x+1/2'
'-y, z+1/2, x+1/2'
'y, z+1/2, -x+1/2'
'-y, -x+1/2, z+1/2'
'y, x+1/2, z+1/2'
'-y, x+1/2, -z+1/2'
'y, -x+1/2, -z+1/2'
'-x, -z+1/2, y+1/2'
'x, -z+1/2, -y+1/2'
'x, z+1/2, y+1/2'
'-x, z+1/2, -y+1/2'
'-z, -y+1/2, x+1/2'
'-z, y+1/2, -x+1/2'
'z, -y+1/2, -x+1/2'
'z, y+1/2, x+1/2'
'-x+1/2, -y, -z+1/2'
'x+1/2, y, -z+1/2'
'x+1/2, -y, z+1/2'
'-x+1/2, y, z+1/2'
'-z+1/2, -x, -y+1/2'
'-z+1/2, x, y+1/2'
'z+1/2, x, -y+1/2'
'z+1/2, -x, y+1/2'
'-y+1/2, -z, -x+1/2'
'y+1/2, -z, x+1/2'
'-y+1/2, z, x+1/2'
'y+1/2, z, -x+1/2'
'-y+1/2, -x, z+1/2'
'y+1/2, x, z+1/2'
'-y+1/2, x, -z+1/2'
'y+1/2, -x, -z+1/2'
'-x+1/2, -z, y+1/2'
'x+1/2, -z, -y+1/2'
'x+1/2, z, y+1/2'
'-x+1/2, z, -y+1/2'
'-z+1/2, -y, x+1/2'
'-z+1/2, y, -x+1/2'
'z+1/2, -y, -x+1/2'
'z+1/2, y, x+1/2'
'-x+1/2, -y+1/2, -z'
'x+1/2, y+1/2, -z'
'x+1/2, -y+1/2, z'
'-x+1/2, y+1/2, z'
'-z+1/2, -x+1/2, -y'
'-z+1/2, x+1/2, y'
'z+1/2, x+1/2, -y'
'z+1/2, -x+1/2, y'
'-y+1/2, -z+1/2, -x'
'y+1/2, -z+1/2, x'
'-y+1/2, z+1/2, x'
'y+1/2, z+1/2, -x'
'-y+1/2, -x+1/2, z'
'y+1/2, x+1/2, z'
'-y+1/2, x+1/2, -z'
'y+1/2, -x+1/2, -z'
'-x+1/2, -z+1/2, y'
'x+1/2, -z+1/2, -y'
'x+1/2, z+1/2, y'
'-x+1/2, z+1/2, -y'
'-z+1/2, -y+1/2, x'
'-z+1/2, y+1/2, -x'
'z+1/2, -y+1/2, -x'
'z+1/2, y+1/2, x'

loop_
_atom_site_label
_atom_site_type_symbol
_atom_site_fract_x
_atom_site_fract_y
_atom_site_fract_z
_atom_site_U_iso_or_equiv
_atom_site_adp_type
_atom_site_occupancy
_atom_site_site_symmetry_order
_atom_site_calc_flag
_atom_site_refinement_flags_posn
_atom_site_refinement_flags_adp
_atom_site_refinement_flags_occupancy
_atom_site_disorder_group
Cu1 Cu 0.500000 0.34184(2) 0.65816(2) 0.0606(4) Uani 1 4 d S T P .
Zn1 Zn 0.500000 0.30015(2) 0.69985(2) 0.0664(4) Uani 1 4 d S T P .
C1 C 0.53850(14) 0.34922(14) 0.70472(13) 0.116(2) Uani 1 1 d . . . .
C2 C 0.56184(16) 0.36417(16) 0.71974(16) 0.151(4) Uani 1 1 d . . . .
C3 C 0.5714(2) 0.3553(2) 0.74689(19) 0.189(4) Uani 1 1 d . U . .
H3 H 0.561560 0.340058 0.756369 0.226 Uiso 1 1 calc R U . .
C4 C 0.5942(2) 0.3677(2) 0.7601(2) 0.210(4) Uani 1 1 d . U . .
H4 H 0.601321 0.359876 0.777603 0.252 Uiso 1 1 calc R U . .
C5 C 0.6077(2) 0.3923(2) 0.7478(3) 0.169(4) Uani 1 2 d S TU P .
C6 C 0.59781(17) 0.40219(17) 0.72052(19) 0.130(4) Uani 1 2 d S T P .
C7 C 0.57516(13) 0.38805(12) 0.70756(12) 0.1045(19) Uani 1 1 d . . . .
H7 H 0.568362 0.394923 0.689534 0.125 Uiso 1 1 calc R U . .
O1 O 0.52966(6) 0.35978(6) 0.68202(6) 0.0727(8) Uani 1 1 d . . . .
O2 O 0.52988(13) 0.32621(11) 0.71496(12) 0.182(3) Uani 1 1 d . U . .
N1L N 0.500000 0.26928(8) 0.73072(8) 0.0534(13) Uani 1 4 d S T P .
C1L C 0.5149(3) 0.2798(2) 0.7569(2) 0.129(6) Uani 0.5 1 d . . P 1
C2L C 0.4706(3) 0.26193(19) 0.73807(19) 0.121(8) Uani 0.5 2 d S T P 2
O1L O 0.500000 0.37493(9) 0.62507(9) 0.099(2) Uani 1 4 d S T P .

loop_
_atom_site_aniso_label
_atom_site_aniso_U_11
_atom_site_aniso_U_22
_atom_site_aniso_U_33
_atom_site_aniso_U_23
_atom_site_aniso_U_13
_atom_site_aniso_U_12
Cu1 0.0560(5) 0.0629(4) 0.0629(4) 0.0233(4) 0.000 0.000
Zn1 0.0638(6) 0.0676(5) 0.0676(5) 0.0300(4) 0.000 0.000
C1 0.128(5) 0.107(4) 0.112(4) 0.066(3) -0.046(4) -0.059(4)
C2 0.166(6) 0.145(6) 0.141(5) 0.097(5) -0.085(5) -0.088(5)
C3 0.213(7) 0.188(6) 0.164(6) 0.095(5) -0.084(5) -0.100(6)
C4 0.230(8) 0.213(7) 0.188(7) 0.125(6) -0.100(6) -0.098(6)
C5 0.176(5) 0.176(5) 0.156(7) 0.069(5) -0.069(5) -0.071(6)
C6 0.138(5) 0.138(5) 0.115(6) 0.074(5) -0.074(5) -0.071(6)
C7 0.110(4) 0.102(4) 0.102(4) 0.054(3) -0.043(3) -0.039(3)
O1 0.0653(16) 0.0706(17) 0.0821(19) 0.0283(15) -0.0078(14) -0.0136(13)
O2 0.218(5) 0.152(4) 0.175(4) 0.108(3) -0.109(4) -0.118(4)
N1L 0.043(3) 0.059(2) 0.059(2) 0.015(3) 0.000 0.000
C1L 0.209(16) 0.090(7) 0.089(7) 0.051(6) -0.075(8) -0.066(8)
C2L 0.047(7) 0.157(14) 0.157(14) 0.120(16) 0.002(3) -0.002(3)
O1L 0.131(6) 0.082(3) 0.082(3) 0.032(3) 0.000 0.000

loop_
_atom_type_symbol
_atom_type_description
_atom_type_scat_dispersion_real
_atom_type_scat_dispersion_imag
_atom_type_scat_source
C C 0.0030 0.0016 'International Tables Vol C Tables 4.2.6.8 and 6.1.1.4'
H H 0.0000 0.0000 'International Tables Vol C Tables 4.2.6.8 and 6.1.1.4'
N N 0.0059 0.0032 'International Tables Vol C Tables 4.2.6.8 and 6.1.1.4'
O O 0.0105 0.0059 'International Tables Vol C Tables 4.2.6.8 and 6.1.1.4'
Cu Cu 0.3320 1.2369 'International Tables Vol C Tables 4.2.6.8 and 6.1.1.4'
Zn Zn 0.2992 1.4004 'International Tables Vol C Tables 4.2.6.8 and 6.1.1.4'

loop_
_geom_angle_atom_site_label_1
_geom_angle_atom_site_label_2
_geom_angle_atom_site_label_3
_geom_angle
_geom_angle_site_symmetry_1
_geom_angle_site_symmetry_3
O1 Cu1 O1 89.25(18) 100_655 19_666
O1 Cu1 O1 168.57(15) 100_655 114_566
O1 Cu1 O1 89.62(18) 19_666 114_566
O1 Cu1 O1 89.62(18) 100_655 .
O1 Cu1 O1 168.57(15) 19_666 .
O1 Cu1 O1 89.24(18) 114_566 .
O1 Cu1 O1L 95.72(8) 100_655 .
O1 Cu1 O1L 95.72(8) 19_666 .
O1 Cu1 O1L 95.72(8) 114_566 .
O1 Cu1 O1L 95.72(8) . .
O1 Cu1 Zn1 84.28(8) 100_655 .
O1 Cu1 Zn1 84.28(8) 19_666 .
O1 Cu1 Zn1 84.28(8) 114_566 .
O1 Cu1 Zn1 84.28(8) . .
O1L Cu1 Zn1 180.00(16) . .
O2 Zn1 O2 89.5(4) 19_666 114_566
O2 Zn1 O2 86.7(4) 19_666 100_655
O2 Zn1 O2 159.0(2) 114_566 100_655
O2 Zn1 O2 159.0(2) 19_666 .
O2 Zn1 O2 86.7(4) 114_566 .
O2 Zn1 O2 89.5(4) 100_655 .
O2 Zn1 N1L 100.52(12) 19_666 .
O2 Zn1 N1L 100.52(12) 114_566 .
O2 Zn1 N1L 100.52(12) 100_655 .
O2 Zn1 N1L 100.51(11) . .
O2 Zn1 Cu1 79.48(12) 19_666 .
O2 Zn1 Cu1 79.48(12) 114_566 .
O2 Zn1 Cu1 79.48(12) 100_655 .
O2 Zn1 Cu1 79.49(11) . .
N1L Zn1 Cu1 180.00(15) . .
O1 C1 O2 124.4(5) . .
O1 C1 C2 117.7(4) . .
O2 C1 C2 117.8(5) . .
C7 C2 C3 117.4(6) . .
C7 C2 C1 120.9(5) . .
C3 C2 C1 121.6(5) . .
C4 C3 C2 122.1(7) . .
C4 C3 H3 119.0 . .
C2 C3 H3 119.0 . .
C3 C4 C5 120.4(7) . .
C3 C4 H4 119.8 . .
C5 C4 H4 119.8 . .
C4 C5 C4 123.1(10) 109_665 .
C4 C5 C6 118.3(5) 109_665 .
C4 C5 C6 118.3(5) . .
C7 C6 C7 122.4(6) . 109_665
C7 C6 C5 118.8(3) . .
C7 C6 C5 118.8(3) 109_665 .
C6 C7 C2 122.8(5) . .
C6 C7 H7 118.6 . .
C2 C7 H7 118.6 . .
C1 O1 Cu1 123.4(3) . .
C1 O2 Zn1 128.5(4) . .
C2L N1L C2L 141.1(11) . 100_655
C2L N1L C1L 56.3(6) . 19_666
C2L N1L C1L 108.9(6) 100_655 19_666
C2L N1L C1L 108.9(6) . 114_566
C2L N1L C1L 56.3(6) 100_655 114_566
C1L N1L C1L 55.6(12) 19_666 114_566
C2L N1L C1L 56.3(6) . 100_655
C2L N1L C1L 108.9(6) 100_655 100_655
C1L N1L C1L 109.0(11) 19_666 100_655
C1L N1L C1L 139.5(8) 114_566 100_655
C1L N1L C1L 139.5(8) 19_666 .
C1L N1L C1L 109.0(11) 114_566 .
C1L N1L C1L 55.6(12) 100_655 .
C2L N1L Zn1 109.5(5) . .
C2L N1L Zn1 109.5(5) 100_655 .
C1L N1L Zn1 110.2(4) 19_666 .
C1L N1L Zn1 110.2(4) 114_566 .
C1L N1L Zn1 110.2(4) 100_655 .
C1L N1L Zn1 110.2(4) . .
C1L C1L N1L 62.2(6) 100_655 .
C1L C1L C1L 89.998(3) 100_655 139_545
N1L C1L C1L 110.2(4) . 139_545
N1L C2L C2L 109.5(5) . 28_556

loop_
_geom_bond_atom_site_label_1
_geom_bond_atom_site_label_2
_geom_bond_distance
_geom_bond_site_symmetry_2
Cu1 O1 1.955(3) 100_655
Cu1 O1 1.955(3) 19_666
Cu1 O1 1.955(3) 114_566
Cu1 O1 1.955(3) .
Cu1 O1L 2.174(6) .
Cu1 Zn1 2.7391(12) .
Zn1 O2 1.971(4) 19_666
Zn1 O2 1.971(4) 114_566
Zn1 O2 1.971(4) 100_655
Zn1 O2 1.971(4) .
Zn1 N1L 2.028(5) .
C1 O1 1.233(5) .
C1 O2 1.237(6) .
C1 C2 1.464(8) .
C2 C7 1.391(7) .
C2 C3 1.400(9) .
C3 C4 1.353(10) .
C3 H3 0.9500 .
C4 C5 1.423(8) .
C4 H4 0.9500 .
C5 C6 1.425(12) .
C6 C7 1.379(6) .
C6 C7 1.379(6) 109_665
C7 H7 0.9500 .
N1L C2L 1.448(13) .
N1L C2L 1.448(13) 100_655
N1L C1L 1.480(10) 19_666
N1L C1L 1.480(10) 114_566
N1L C1L 1.480(10) 100_655
N1L C1L 1.480(10) .
C1L C1L 1.38(3) 100_655
C1L C1L 1.509(17) 139_545
C2L C2L 1.57(2) 28_556
